data_7705516
loop_
_publ_author_name
'Guo, Zhifang'
'Blair, Victoria L.'
'Deacon, Glen B.'
'Junk, Peter C.'

_publ_section_title
;
 Widely contrasting outcomes from the use of
 tris(pentafluorophenyl)bismuth or pentafluorophenylsilver as oxidants in
 the reactions of lanthanoid metals with
 <i>N</i>,<i>N</i>'-diarylformamidines.
;
_journal_issue 39
_journal_name_full 'Dalton transactions (Cambridge, England : 2003)'
_journal_page_first 13588
_journal_page_last 13600
_journal_paper_doi 10.1039/d0dt03044a
_journal_volume 49
_journal_year 2020
_chemical_formula_moiety 'C44 H26 Er F12 N7, C4 H8 O'
_chemical_formula_sum 'C48 H34 Er F12 N7 O'
_chemical_formula_weight 1120.08
_space_group_crystal_system triclinic
_space_group_IT_number 2
_space_group_name_Hall '-P 1'
_space_group_name_H-M_alt 'P -1'
_atom_sites_solution_hydrogens geom
_atom_sites_solution_primary dual
_audit_creation_date 2018-08-26
_audit_creation_method
;
Olex2 1.2
(compiled 2018.05.29 svn.r3508 for OlexSys, GUI svn.r5506)
;
_audit_update_record
;
2020-08-21 deposited with the CCDC.	2020-09-16 downloaded from the CCDC.
;
_cell_angle_alpha 92.65(3)
_cell_angle_beta 96.67(3)
_cell_angle_gamma 107.52(3)
_cell_formula_units_Z 2
_cell_length_a 11.510(2)
_cell_length_b 12.020(2)
_cell_length_c 16.940(3)
_cell_measurement_reflns_used 8866
_cell_measurement_temperature 100(2)
_cell_measurement_theta_max 26
_cell_measurement_theta_min 2
_cell_volume 2211.6(8)
_computing_cell_refinement 'XDS (Kabsch, 1993)'
_computing_data_collection 'BluIce (McPhillips, 2002)'
_computing_data_reduction 'XDS (Kabsch, 1993)'
_computing_molecular_graphics 'X-Seed (Barbour, 2001)'
_computing_publication_material 'CIFTAB (Sheldrick, 1997)'
_computing_structure_refinement 'SHELXL-2014 (Sheldrick, 2014)'
_computing_structure_solution 'SHELXS-97 (Sheldrick, 1997)'
_diffrn_ambient_temperature 100(2)
_diffrn_measured_fraction_theta_full 0.984
_diffrn_measured_fraction_theta_max 0.979
_diffrn_measurement_device_type 'ADSC Quantum 210r'
_diffrn_measurement_method 'Phi Scan'
_diffrn_radiation_monochromator 'Silicon Double Crystal'
_diffrn_radiation_type Synchrotron
_diffrn_radiation_wavelength 0.71073
_diffrn_reflns_av_R_equivalents 0.0284
_diffrn_reflns_av_unetI/netI 0.0197
_diffrn_reflns_Laue_measured_fraction_full 0.984
_diffrn_reflns_Laue_measured_fraction_max 0.979
_diffrn_reflns_limit_h_max 14
_diffrn_reflns_limit_h_min -14
_diffrn_reflns_limit_k_max 15
_diffrn_reflns_limit_k_min -15
_diffrn_reflns_limit_l_max 21
_diffrn_reflns_limit_l_min -21
_diffrn_reflns_number 46380
_diffrn_reflns_point_group_measured_fraction_full 0.984
_diffrn_reflns_point_group_measured_fraction_max 0.979
_diffrn_reflns_theta_full 25.242
_diffrn_reflns_theta_max 26.372
_diffrn_reflns_theta_min 1.215
_diffrn_source 'MX1 Beamline Australian Synchrotron'
_diffrn_standards_number 0
_exptl_absorpt_coefficient_mu 1.995
_exptl_absorpt_correction_type multi-scan
_exptl_absorpt_process_details 'XDS(Kabsch, 1993)'
_exptl_crystal_colour pink
_exptl_crystal_colour_primary pink
_exptl_crystal_density_diffrn 1.682
_exptl_crystal_density_method 'not measured'
_exptl_crystal_description block
_exptl_crystal_F_000 1110
_exptl_crystal_size_max 0.2
_exptl_crystal_size_mid 0.16
_exptl_crystal_size_min 0.1
_exptl_transmission_factor_max 0.819
_exptl_transmission_factor_min 0.689
_refine_diff_density_max 0.428
_refine_diff_density_min -1.767
_refine_diff_density_rms 0.099
_refine_ls_extinction_method none
_refine_ls_goodness_of_fit_ref 1.102
_refine_ls_hydrogen_treatment constr
_refine_ls_matrix_type full
_refine_ls_number_parameters 622
_refine_ls_number_reflns 8866
_refine_ls_number_restraints 0
_refine_ls_restrained_S_all 1.102
_refine_ls_R_factor_all 0.0268
_refine_ls_R_factor_gt 0.0242
_refine_ls_shift/su_max 0.001
_refine_ls_shift/su_mean 0.000
_refine_ls_structure_factor_coef Fsqd
_refine_ls_weighting_details 'w=1/[\s^2^(Fo^2^)+(0.0373P)^2^+2.2489P] where P=(Fo^2^+2Fc^2^)/3'
_refine_ls_weighting_scheme calc
_refine_ls_wR_factor_gt 0.0622
_refine_ls_wR_factor_ref 0.0633
_reflns_Friedel_coverage 0.000
_reflns_number_gt 8252
_reflns_number_total 8866
_reflns_threshold_expression 'I > 2\s(I)'
_cod_data_source_file d0dt03044a2.cif
_cod_data_source_block merge
_cod_depositor_comments 'Adding full bibliography for 7705503--7705523.cif.'
_cod_original_cell_volume 2211.7(9)
_cod_database_code 7705516
_shelx_shelxl_version_number 2018/3
_shelx_space_group_comment
;
The symmetry employed for this shelxl refinement is uniquely defined
by the following loop, which should always be used as a source of
symmetry information in preference to the above space-group names.
They are only intended as comments.
;
_shelx_estimated_absorpt_t_max 0.825
_shelx_estimated_absorpt_t_min 0.691
_olex2_refinement_description
;
1. Fixed Uiso
 At 1.2 times of:
  All C(H) groups, All C(H,H) groups
2.a Secondary CH2 refined with riding coordinates:
 C48(H48A,H48B), C45(H45A,H45B), C47(H47A,H47B), C46(H46A,H46B)
2.b Aromatic/amide H refined with riding coordinates:
 C7(H7), C10(H10), C20(H20), C11(H11), C36(H36), C12(H12), C33(H33), C4(H4),
 C29(H29), C30(H30), C2(H2), C44(H44), C43(H43), C37(H37), C40(H40), C23(H23),
 C25(H25), C3(H3), C17(H17), C15(H15), C38(H38), C24(H24), C28(H28), C42(H42),
 C41(H41), C16(H16)
;
_olex2_submission_special_instructions 'No special instructions were received'

loop_
_space_group_symop_operation_xyz
'x, y, z'
'-x, -y, -z'

loop_
_atom_site_label
_atom_site_type_symbol
_atom_site_fract_x
_atom_site_fract_y
_atom_site_fract_z
_atom_site_U_iso_or_equiv
_atom_site_adp_type
_atom_site_occupancy
_atom_site_site_symmetry_order
_atom_site_calc_flag
_atom_site_refinement_flags_posn
_atom_site_refinement_flags_adp
_atom_site_refinement_flags_occupancy
_atom_site_disorder_assembly
_atom_site_disorder_group
Er1 Er 0.71419(2) 0.26412(2) 0.28216(2) 0.01254(4) Uani 1 1 d . . . . .
F4 F 0.42437(14) 0.14024(15) 0.37727(9) 0.0242(3) Uani 1 1 d . . . . .
F12 F 0.77436(15) 0.02485(13) 0.17434(10) 0.0241(3) Uani 1 1 d . . . . .
F1 F 1.05946(15) 0.29980(13) 0.32532(10) 0.0233(3) Uani 1 1 d . . . . .
F3 F 0.76759(14) 0.16795(15) 0.56669(9) 0.0245(3) Uani 1 1 d . . . . .
F7 F 0.38741(17) 0.15824(15) 0.05766(9) 0.0269(4) Uani 1 1 d . . . . .
F11 F 1.06703(16) 0.37315(14) 0.12331(11) 0.0307(4) Uani 1 1 d . . . . .
F10 F 0.70001(19) 0.43384(16) 0.01973(10) 0.0332(4) Uani 1 1 d . . . . .
F9 F 0.74316(19) 0.58618(16) 0.28643(9) 0.0337(4) Uani 1 1 d . . . . .
F5 F 0.50825(19) 0.40674(16) 0.42099(10) 0.0345(4) Uani 1 1 d . . . . .
F8 F 0.55404(16) -0.06254(15) 0.23406(10) 0.0268(4) Uani 1 1 d . . . . .
F2 F 0.81806(16) -0.08264(14) 0.36146(12) 0.0305(4) Uani 1 1 d . . . . .
F6 F 0.41747(19) 0.40705(17) 0.14349(10) 0.0352(4) Uani 1 1 d . . . . .
O1 O 1.1529(2) 0.7319(2) 0.22313(14) 0.0389(6) Uani 1 1 d . . . . .
N1 N 0.8340(2) 0.15617(19) 0.34791(13) 0.0166(4) Uani 1 1 d . . . . .
N2 N 0.6704(2) 0.17072(19) 0.40382(12) 0.0161(4) Uani 1 1 d . . . . .
N3 N 0.5255(2) 0.31741(19) 0.27057(12) 0.0170(4) Uani 1 1 d . . . . .
N4 N 0.5301(2) 0.15123(19) 0.20430(12) 0.0161(4) Uani 1 1 d . . . . .
N7 N 0.8358(2) 0.42754(19) 0.37684(13) 0.0188(4) Uani 1 1 d . . . . .
C7 C 0.7635(2) 0.1271(2) 0.40518(15) 0.0161(5) Uani 1 1 d . . . . .
H7 H 0.778928 0.077866 0.444750 0.019 Uiso 1 1 calc R . . . .
N5 N 0.7580(2) 0.40909(19) 0.18539(12) 0.0169(4) Uani 1 1 d . . . . .
C13 C 0.4760(2) 0.1466(2) 0.45400(15) 0.0184(5) Uani 1 1 d . . . . .
C8 C 0.6007(2) 0.1562(2) 0.46740(15) 0.0161(5) Uani 1 1 d . . . . .
N6 N 0.8389(2) 0.26093(18) 0.17929(12) 0.0151(4) Uani 1 1 d . . . . .
C10 C 0.5764(3) 0.1497(2) 0.60948(16) 0.0208(5) Uani 1 1 d . . . . .
H10 H 0.611906 0.148512 0.662824 0.025 Uiso 1 1 calc R . . . .
C9 C 0.6457(2) 0.1576(2) 0.54767(15) 0.0177(5) Uani 1 1 d . . . . .
C21 C 0.4729(2) 0.0531(2) 0.14984(15) 0.0159(5) Uani 1 1 d . . . . .
C35 C 1.0276(3) 0.2545(2) 0.12352(16) 0.0206(5) Uani 1 1 d . . . . .
C20 C 0.4678(2) 0.2248(2) 0.22048(15) 0.0174(5) Uani 1 1 d . . . . .
H20 H 0.385138 0.211024 0.196881 0.021 Uiso 1 1 calc R . . . .
C6 C 0.9334(2) 0.1121(2) 0.34554(15) 0.0173(5) Uani 1 1 d . . . . .
C22 C 0.4030(3) 0.0544(2) 0.07693(16) 0.0204(5) Uani 1 1 d . . . . .
C14 C 0.4571(3) 0.4475(3) 0.35702(16) 0.0235(6) Uani 1 1 d . . . . .
C31 C 0.7022(3) 0.5211(2) 0.07480(16) 0.0213(5) Uani 1 1 d . . . . .
C1 C 1.0481(2) 0.1854(2) 0.33278(15) 0.0186(5) Uani 1 1 d . . . . .
C11 C 0.4538(3) 0.1436(2) 0.59210(16) 0.0221(6) Uani 1 1 d . . . . .
H11 H 0.404796 0.140336 0.633885 0.027 Uiso 1 1 calc R . . . .
C26 C 0.4878(3) -0.0552(2) 0.16409(16) 0.0201(5) Uani 1 1 d . . . . .
C32 C 0.7296(2) 0.5055(2) 0.15533(15) 0.0169(5) Uani 1 1 d . . . . .
C19 C 0.4637(2) 0.4001(2) 0.28177(16) 0.0183(5) Uani 1 1 d . . . . .
C36 C 1.1026(3) 0.1932(3) 0.09861(17) 0.0256(6) Uani 1 1 d . . . . .
H36 H 1.178816 0.233329 0.081610 0.031 Uiso 1 1 calc R . . . .
C48 C 1.0718(3) 0.6222(3) 0.18543(18) 0.0270(6) Uani 1 1 d . . . . .
H48A H 0.988613 0.606825 0.201162 0.032 Uiso 1 1 calc R . . . .
H48B H 1.103622 0.556971 0.200146 0.032 Uiso 1 1 calc R . . . .
C12 C 0.4026(2) 0.1421(2) 0.51333(16) 0.0202(5) Uani 1 1 d . . . . .
H12 H 0.318746 0.138166 0.500694 0.024 Uiso 1 1 calc R . . . .
C33 C 0.8242(2) 0.3560(2) 0.14764(14) 0.0165(5) Uani 1 1 d . . . . .
H33 H 0.858697 0.383916 0.101320 0.020 Uiso 1 1 calc R . . . .
C4 C 1.0270(3) -0.0460(3) 0.34867(18) 0.0255(6) Uani 1 1 d . . . . .
H4 H 1.018768 -0.126181 0.354204 0.031 Uiso 1 1 calc R . . . .
C29 C 0.6749(3) 0.7074(3) 0.10250(18) 0.0264(6) Uani 1 1 d . . . . .
H29 H 0.659216 0.775911 0.084659 0.032 Uiso 1 1 calc R . . . .
C30 C 0.6752(3) 0.6179(3) 0.04766(17) 0.0269(6) Uani 1 1 d . . . . .
H30 H 0.657122 0.623537 -0.007900 0.032 Uiso 1 1 calc R . . . .
C39 C 0.8826(2) 0.0806(2) 0.14928(16) 0.0193(5) Uani 1 1 d . . . . .
C2 C 1.1500(3) 0.1489(3) 0.32884(16) 0.0224(6) Uani 1 1 d . . . . .
H2 H 1.226313 0.202726 0.320723 0.027 Uiso 1 1 calc R . . . .
C44 C 0.7958(3) 0.4629(3) 0.44167(17) 0.0281(6) Uani 1 1 d . . . . .
H44 H 0.723477 0.413305 0.458508 0.034 Uiso 1 1 calc R . . . .
C43 C 0.8564(4) 0.5695(3) 0.48521(19) 0.0370(8) Uani 1 1 d . . . . .
H43 H 0.824499 0.594225 0.529783 0.044 Uiso 1 1 calc R . . . .
C37 C 1.0649(3) 0.0723(3) 0.09875(18) 0.0267(6) Uani 1 1 d . . . . .
H37 H 1.115055 0.028596 0.081399 0.032 Uiso 1 1 calc R . . . .
C40 C 0.9417(3) 0.4979(2) 0.35639(17) 0.0247(6) Uani 1 1 d . . . . .
H40 H 0.972315 0.472379 0.311488 0.030 Uiso 1 1 calc R . . . .
C23 C 0.3531(3) -0.0418(3) 0.02222(17) 0.0279(6) Uani 1 1 d . . . . .
H23 H 0.306954 -0.036088 -0.026873 0.033 Uiso 1 1 calc R . . . .
C25 C 0.4385(3) -0.1547(2) 0.11178(19) 0.0269(6) Uani 1 1 d . . . . .
H25 H 0.450502 -0.226851 0.124782 0.032 Uiso 1 1 calc R . . . .
C3 C 1.1389(3) 0.0319(3) 0.33698(17) 0.0252(6) Uani 1 1 d . . . . .
H3 H 1.208157 0.005033 0.334544 0.030 Uiso 1 1 calc R . . . .
C18 C 0.4092(3) 0.4459(3) 0.21866(17) 0.0253(6) Uani 1 1 d . . . . .
C5 C 0.9282(3) -0.0047(2) 0.35209(16) 0.0214(5) Uani 1 1 d . . . . .
C17 C 0.3510(3) 0.5290(3) 0.2278(2) 0.0351(7) Uani 1 1 d . . . . .
H17 H 0.315245 0.556962 0.182630 0.042 Uiso 1 1 calc R . . . .
C15 C 0.3999(3) 0.5307(3) 0.3702(2) 0.0332(7) Uani 1 1 d . . . . .
H15 H 0.397592 0.559681 0.422918 0.040 Uiso 1 1 calc R . . . .
C38 C 0.9532(3) 0.0152(2) 0.12447(17) 0.0246(6) Uani 1 1 d . . . . .
H38 H 0.926228 -0.067655 0.124856 0.030 Uiso 1 1 calc R . . . .
C27 C 0.7226(3) 0.5964(2) 0.20719(16) 0.0218(5) Uani 1 1 d . . . . .
C24 C 0.3716(3) -0.1470(3) 0.04041(19) 0.0308(7) Uani 1 1 d . . . . .
H24 H 0.337971 -0.214191 0.003456 0.037 Uiso 1 1 calc R . . . .
C28 C 0.6975(3) 0.6960(3) 0.18334(17) 0.0261(6) Uani 1 1 d . . . . .
H28 H 0.695738 0.755559 0.221633 0.031 Uiso 1 1 calc R . . . .
C42 C 0.9642(3) 0.6389(3) 0.4621(2) 0.0386(8) Uani 1 1 d . . . . .
H42 H 1.008421 0.711157 0.491897 0.046 Uiso 1 1 calc R . . . .
C34 C 0.9155(2) 0.2024(2) 0.14945(15) 0.0171(5) Uani 1 1 d . . . . .
C45 C 1.1349(3) 0.8214(3) 0.17418(18) 0.0285(6) Uani 1 1 d . . . . .
H45A H 1.215277 0.876787 0.166583 0.034 Uiso 1 1 calc R . . . .
H45B H 1.087545 0.865734 0.199955 0.034 Uiso 1 1 calc R . . . .
C41 C 1.0077(3) 0.6040(3) 0.3966(2) 0.0358(7) Uani 1 1 d . . . . .
H41 H 1.080989 0.651538 0.379516 0.043 Uiso 1 1 calc R . . . .
C47 C 1.0688(3) 0.6356(2) 0.09726(18) 0.0274(6) Uani 1 1 d . . . . .
H47A H 0.995004 0.578558 0.066189 0.033 Uiso 1 1 calc R . . . .
H47B H 1.143448 0.626516 0.077703 0.033 Uiso 1 1 calc R . . . .
C46 C 1.0640(3) 0.7611(3) 0.09348(18) 0.0286(6) Uani 1 1 d . . . . .
H46A H 0.978159 0.763202 0.087493 0.034 Uiso 1 1 calc R . . . .
H46B H 1.104488 0.798299 0.048720 0.034 Uiso 1 1 calc R . . . .
C16 C 0.3454(3) 0.5716(3) 0.3044(2) 0.0384(8) Uani 1 1 d . . . . .
H16 H 0.304604 0.628348 0.312058 0.046 Uiso 1 1 calc R . . . .

loop_
_atom_site_aniso_label
_atom_site_aniso_U_11
_atom_site_aniso_U_22
_atom_site_aniso_U_33
_atom_site_aniso_U_23
_atom_site_aniso_U_13
_atom_site_aniso_U_12
Er1 0.01464(7) 0.01405(6) 0.00984(6) 0.00030(4) 0.00028(4) 0.00639(4)
F4 0.0163(8) 0.0393(9) 0.0175(7) 0.0068(7) 0.0006(6) 0.0095(7)
F12 0.0216(8) 0.0191(8) 0.0312(9) 0.0023(6) 0.0043(7) 0.0053(6)
F1 0.0217(8) 0.0196(8) 0.0287(8) 0.0015(6) 0.0053(7) 0.0061(6)
F3 0.0172(8) 0.0351(9) 0.0194(8) 0.0024(7) -0.0013(6) 0.0066(7)
F7 0.0370(10) 0.0292(9) 0.0183(8) 0.0027(6) -0.0023(7) 0.0180(8)
F11 0.0284(9) 0.0192(8) 0.0478(11) 0.0074(7) 0.0132(8) 0.0084(7)
F10 0.0545(12) 0.0361(10) 0.0158(8) -0.0050(7) -0.0034(8) 0.0281(9)
F9 0.0610(13) 0.0378(10) 0.0130(7) -0.0004(7) 0.0004(8) 0.0334(9)
F5 0.0529(12) 0.0380(10) 0.0162(8) -0.0037(7) -0.0020(8) 0.0228(9)
F8 0.0328(10) 0.0289(9) 0.0237(8) 0.0089(7) 0.0033(7) 0.0165(7)
F2 0.0221(9) 0.0219(8) 0.0507(11) 0.0090(8) 0.0123(8) 0.0076(7)
F6 0.0550(12) 0.0389(10) 0.0173(8) 0.0002(7) -0.0039(8) 0.0263(9)
O1 0.0494(15) 0.0313(12) 0.0322(12) 0.0017(9) -0.0069(11) 0.0116(11)
N1 0.0162(11) 0.0198(10) 0.0165(10) 0.0043(8) 0.0019(8) 0.0094(9)
N2 0.0149(11) 0.0188(10) 0.0156(10) 0.0025(8) 0.0024(8) 0.0064(8)
N3 0.0182(11) 0.0195(10) 0.0153(10) -0.0003(8) 0.0000(8) 0.0099(9)
N4 0.0159(11) 0.0179(10) 0.0142(10) -0.0031(8) 0.0000(8) 0.0062(8)
N7 0.0234(12) 0.0168(10) 0.0140(10) 0.0002(8) -0.0032(9) 0.0053(9)
C7 0.0162(12) 0.0171(12) 0.0144(11) 0.0017(9) 0.0005(9) 0.0048(10)
N5 0.0223(11) 0.0168(10) 0.0144(10) 0.0022(8) 0.0031(8) 0.0099(9)
C13 0.0182(13) 0.0198(12) 0.0165(12) 0.0033(10) 0.0000(10) 0.0055(10)
C8 0.0182(13) 0.0153(11) 0.0148(11) 0.0026(9) 0.0037(10) 0.0045(10)
N6 0.0186(11) 0.0165(10) 0.0134(9) -0.0009(8) 0.0041(8) 0.0099(8)
C10 0.0250(14) 0.0195(12) 0.0164(12) 0.0028(10) 0.0022(10) 0.0049(11)
C9 0.0166(13) 0.0163(12) 0.0193(12) 0.0013(9) 0.0002(10) 0.0046(10)
C21 0.0160(12) 0.0174(12) 0.0140(11) -0.0011(9) 0.0033(9) 0.0046(10)
C35 0.0249(14) 0.0193(12) 0.0191(12) 0.0036(10) 0.0049(11) 0.0079(11)
C20 0.0206(13) 0.0198(12) 0.0132(11) 0.0025(9) 0.0015(10) 0.0084(10)
C6 0.0164(13) 0.0234(13) 0.0134(11) 0.0031(9) 0.0005(9) 0.0083(10)
C22 0.0197(13) 0.0233(13) 0.0186(12) 0.0007(10) 0.0018(10) 0.0078(11)
C14 0.0235(14) 0.0257(14) 0.0201(13) -0.0027(11) -0.0009(11) 0.0078(11)
C31 0.0262(15) 0.0236(13) 0.0169(12) -0.0002(10) 0.0031(11) 0.0122(11)
C1 0.0197(13) 0.0199(12) 0.0161(12) -0.0001(10) -0.0001(10) 0.0072(10)
C11 0.0267(15) 0.0219(13) 0.0188(13) 0.0022(10) 0.0108(11) 0.0063(11)
C26 0.0196(13) 0.0229(13) 0.0200(13) 0.0044(10) 0.0062(10) 0.0080(11)
C32 0.0191(13) 0.0182(12) 0.0156(12) 0.0040(9) 0.0027(10) 0.0085(10)
C19 0.0177(13) 0.0175(12) 0.0195(12) -0.0035(10) 0.0004(10) 0.0065(10)
C36 0.0236(15) 0.0311(15) 0.0265(14) 0.0040(12) 0.0076(11) 0.0132(12)
C48 0.0268(15) 0.0257(14) 0.0300(15) 0.0064(12) 0.0056(12) 0.0090(12)
C12 0.0163(13) 0.0230(13) 0.0222(13) 0.0037(10) 0.0054(10) 0.0060(10)
C33 0.0191(13) 0.0181(12) 0.0125(11) -0.0001(9) 0.0013(9) 0.0065(10)
C4 0.0258(15) 0.0238(14) 0.0308(15) 0.0047(11) 0.0046(12) 0.0128(12)
C29 0.0340(17) 0.0251(14) 0.0278(14) 0.0098(11) 0.0068(12) 0.0185(12)
C30 0.0369(17) 0.0328(15) 0.0182(13) 0.0091(11) 0.0051(12) 0.0201(13)
C39 0.0183(13) 0.0199(12) 0.0190(12) 0.0009(10) 0.0010(10) 0.0057(10)
C2 0.0149(13) 0.0291(14) 0.0223(13) -0.0012(11) 0.0024(10) 0.0060(11)
C44 0.0342(17) 0.0257(14) 0.0220(14) -0.0021(11) -0.0003(12) 0.0080(12)
C43 0.054(2) 0.0289(16) 0.0234(15) -0.0079(12) 0.0045(14) 0.0074(15)
C37 0.0299(16) 0.0301(15) 0.0271(14) -0.0001(12) 0.0052(12) 0.0197(13)
C40 0.0234(15) 0.0224(14) 0.0272(14) 0.0046(11) -0.0010(11) 0.0065(11)
C23 0.0250(15) 0.0338(16) 0.0208(13) -0.0071(12) -0.0015(11) 0.0061(12)
C25 0.0279(15) 0.0171(13) 0.0370(16) -0.0012(11) 0.0116(13) 0.0067(11)
C3 0.0193(14) 0.0340(15) 0.0266(14) 0.0009(12) 0.0003(11) 0.0160(12)
C18 0.0291(16) 0.0248(14) 0.0218(13) -0.0045(11) -0.0048(11) 0.0120(12)
C5 0.0182(13) 0.0223(13) 0.0246(13) 0.0061(11) 0.0035(11) 0.0067(11)
C17 0.0358(18) 0.0294(16) 0.0393(18) -0.0066(13) -0.0127(14) 0.0170(14)
C15 0.0338(17) 0.0322(16) 0.0340(16) -0.0158(13) 0.0007(13) 0.0150(14)
C38 0.0293(15) 0.0202(13) 0.0270(14) -0.0009(11) 0.0000(12) 0.0136(12)
C27 0.0283(15) 0.0244(13) 0.0155(12) 0.0016(10) -0.0005(11) 0.0138(11)
C24 0.0281(16) 0.0252(14) 0.0333(16) -0.0138(12) 0.0058(13) 0.0011(12)
C28 0.0362(17) 0.0236(14) 0.0235(14) -0.0008(11) 0.0016(12) 0.0178(12)
C42 0.042(2) 0.0293(16) 0.0371(18) -0.0041(14) -0.0042(15) 0.0038(14)
C34 0.0161(12) 0.0229(13) 0.0181(12) -0.0002(10) 0.0016(10) 0.0151(10)
C45 0.0343(17) 0.0240(14) 0.0278(15) -0.0007(11) 0.0015(13) 0.0115(12)
C41 0.0318(18) 0.0271(16) 0.0415(18) -0.0010(13) -0.0021(14) 0.0019(13)
C47 0.0333(17) 0.0220(14) 0.0287(15) -0.0008(11) 0.0064(12) 0.0112(12)
C46 0.0344(17) 0.0249(14) 0.0271(15) 0.0019(12) 0.0017(13) 0.0108(12)
C16 0.0352(18) 0.0303(16) 0.051(2) -0.0179(15) -0.0094(15) 0.0200(14)

loop_
_atom_type_symbol
_atom_type_description
_atom_type_scat_dispersion_real
_atom_type_scat_dispersion_imag
_atom_type_scat_source
C C 0.0033 0.0016 'International Tables Vol C Tables 4.2.6.8 and 6.1.1.4'
H H 0.0000 0.0000 'International Tables Vol C Tables 4.2.6.8 and 6.1.1.4'
Er Er -0.2586 4.9576 'International Tables Vol C Tables 4.2.6.8 and 6.1.1.4'
F F 0.0171 0.0103 'International Tables Vol C Tables 4.2.6.8 and 6.1.1.4'
N N 0.0061 0.0033 'International Tables Vol C Tables 4.2.6.8 and 6.1.1.4'
O O 0.0106 0.0060 'International Tables Vol C Tables 4.2.6.8 and 6.1.1.4'

loop_
_geom_angle_atom_site_label_1
_geom_angle_atom_site_label_2
_geom_angle_atom_site_label_3
_geom_angle
_geom_angle_site_symmetry_1
_geom_angle_site_symmetry_3
_geom_angle_publ_flag
N1 Er1 N2 55.85(7) . . ?
N1 Er1 N3 147.55(7) . . ?
N1 Er1 N7 85.49(8) . . ?
N1 Er1 C7 27.93(7) . . ?
N1 Er1 N5 132.45(8) . . ?
N1 Er1 N6 83.39(7) . . ?
N1 Er1 C20 137.05(8) . . ?
N1 Er1 C33 108.78(8) . . ?
N2 Er1 N3 92.23(8) . . ?
N2 Er1 N7 82.01(8) . . ?
N2 Er1 C7 27.94(7) . . ?
N2 Er1 N5 162.62(7) . . ?
N2 Er1 C20 95.21(8) . . ?
N2 Er1 C33 164.50(7) . . ?
N3 Er1 N7 96.56(8) . . ?
N3 Er1 C7 119.87(8) . . ?
N3 Er1 C20 28.11(7) . . ?
N3 Er1 C33 103.26(8) . . ?
N4 Er1 N1 115.58(8) . . ?
N4 Er1 N2 95.62(8) . . ?
N4 Er1 N3 56.46(7) . . ?
N4 Er1 N7 152.92(8) . . ?
N4 Er1 C7 106.66(8) . . ?
N4 Er1 N5 92.77(8) . . ?
N4 Er1 N6 94.58(8) . . ?
N4 Er1 C20 28.37(7) . . ?
N4 Er1 C33 93.40(8) . . ?
N7 Er1 C7 83.76(7) . . ?
N7 Er1 C20 124.66(8) . . ?
N7 Er1 C33 95.53(8) . . ?
C7 Er1 C33 136.72(8) . . ?
N5 Er1 N3 79.79(8) . . ?
N5 Er1 N7 83.60(8) . . ?
N5 Er1 C7 157.75(8) . . ?
N5 Er1 C20 85.03(8) . . ?
N5 Er1 C33 27.81(7) . . ?
N6 Er1 N2 138.33(7) . . ?
N6 Er1 N3 126.50(7) . . ?
N6 Er1 N7 105.12(8) . . ?
N6 Er1 C7 110.80(7) . . ?
N6 Er1 N5 55.60(7) . . ?
N6 Er1 C20 111.97(8) . . ?
N6 Er1 C33 27.81(7) . . ?
C20 Er1 C7 117.22(8) . . ?
C20 Er1 C33 98.71(8) . . ?
C48 O1 C45 106.9(2) . . ?
C7 N1 Er1 94.89(16) . . ?
C7 N1 C6 118.9(2) . . ?
C6 N1 Er1 146.03(17) . . ?
C7 N2 Er1 93.12(15) . . ?
C7 N2 C8 119.6(2) . . ?
C8 N2 Er1 146.94(17) . . ?
C20 N3 Er1 91.48(16) . . ?
C20 N3 C19 117.1(2) . . ?
C19 N3 Er1 150.34(18) . . ?
C21 N4 Er1 146.04(17) . . ?
C20 N4 Er1 94.74(16) . . ?
C20 N4 C21 119.0(2) . . ?
C44 N7 Er1 124.00(19) . . ?
C44 N7 C40 117.4(2) . . ?
C40 N7 Er1 117.79(18) . . ?
N1 C7 Er1 57.18(13) . . ?
N2 C7 Er1 58.93(13) . . ?
N2 C7 N1 116.0(2) . . ?
C32 N5 Er1 144.99(17) . . ?
C33 N5 Er1 93.61(15) . . ?
C33 N5 C32 120.8(2) . . ?
F4 C13 C8 117.2(2) . . ?
F4 C13 C12 118.4(2) . . ?
C12 C13 C8 124.4(2) . . ?
C13 C8 N2 120.3(2) . . ?
C9 C8 N2 125.9(2) . . ?
C9 C8 C13 113.7(2) . . ?
C33 N6 Er1 95.41(15) . . ?
C33 N6 C34 121.1(2) . . ?
C34 N6 Er1 143.37(17) . . ?
C9 C10 C11 118.5(2) . . ?
F3 C9 C8 117.8(2) . . ?
F3 C9 C10 117.4(2) . . ?
C10 C9 C8 124.7(3) . . ?
C22 C21 N4 124.9(2) . . ?
C26 C21 N4 120.7(2) . . ?
C26 C21 C22 114.3(2) . . ?
F11 C35 C36 117.8(2) . . ?
F11 C35 C34 118.3(2) . . ?
C36 C35 C34 123.9(3) . . ?
N3 C20 Er1 60.41(14) . . ?
N3 C20 N4 117.2(2) . . ?
N4 C20 Er1 56.89(14) . . ?
C1 C6 N1 120.4(2) . . ?
C1 C6 C5 114.3(2) . . ?
C5 C6 N1 125.2(2) . . ?
F7 C22 C21 117.8(2) . . ?
F7 C22 C23 118.3(3) . . ?
C23 C22 C21 123.9(3) . . ?
F5 C14 C19 117.4(2) . . ?
F5 C14 C15 118.4(3) . . ?
C15 C14 C19 124.2(3) . . ?
F10 C31 C32 117.8(2) . . ?
F10 C31 C30 118.0(2) . . ?
C30 C31 C32 124.2(3) . . ?
F1 C1 C6 117.4(2) . . ?
F1 C1 C2 118.5(2) . . ?
C2 C1 C6 124.1(3) . . ?
C10 C11 C12 119.9(2) . . ?
F8 C26 C21 117.2(2) . . ?
F8 C26 C25 118.7(3) . . ?
C25 C26 C21 124.1(3) . . ?
N5 C32 C31 126.1(2) . . ?
C27 C32 N5 120.4(2) . . ?
C27 C32 C31 113.5(2) . . ?
C14 C19 N3 122.6(2) . . ?
C14 C19 C18 114.4(2) . . ?
C18 C19 N3 123.0(2) . . ?
C35 C36 C37 119.0(3) . . ?
O1 C48 C47 104.9(2) . . ?
C13 C12 C11 118.7(3) . . ?
N5 C33 Er1 58.58(13) . . ?
N5 C33 N6 115.3(2) . . ?
N6 C33 Er1 56.79(13) . . ?
C5 C4 C3 118.7(3) . . ?
C28 C29 C30 119.6(3) . . ?
C31 C30 C29 119.2(3) . . ?
F12 C39 C38 118.7(2) . . ?
F12 C39 C34 117.5(2) . . ?
C38 C39 C34 123.8(3) . . ?
C1 C2 C3 118.6(3) . . ?
N7 C44 C43 122.3(3) . . ?
C42 C43 C44 118.4(3) . . ?
C36 C37 C38 119.6(3) . . ?
N7 C40 C41 124.0(3) . . ?
C22 C23 C24 118.6(3) . . ?
C24 C25 C26 118.7(3) . . ?
C4 C3 C2 120.2(3) . . ?
F6 C18 C19 117.3(2) . . ?
F6 C18 C17 118.5(3) . . ?
C17 C18 C19 124.2(3) . . ?
F2 C5 C6 117.8(2) . . ?
F2 C5 C4 118.1(2) . . ?
C4 C5 C6 124.1(3) . . ?
C18 C17 C16 118.8(3) . . ?
C14 C15 C16 118.6(3) . . ?
C39 C38 C37 118.9(3) . . ?
F9 C27 C32 117.4(2) . . ?
F9 C27 C28 117.9(2) . . ?
C28 C27 C32 124.7(2) . . ?
C25 C24 C23 120.4(3) . . ?
C27 C28 C29 118.7(3) . . ?
C41 C42 C43 120.4(3) . . ?
C35 C34 N6 126.1(2) . . ?
C35 C34 C39 114.8(2) . . ?
C39 C34 N6 119.0(2) . . ?
O1 C45 C46 107.7(2) . . ?
C42 C41 C40 117.6(3) . . ?
C48 C47 C46 101.4(2) . . ?
C47 C46 C45 102.9(2) . . ?
C17 C16 C15 119.8(3) . . ?

loop_
_geom_bond_atom_site_label_1
_geom_bond_atom_site_label_2
_geom_bond_distance
_geom_bond_site_symmetry_2
_geom_bond_publ_flag
Er1 N1 2.383(2) . ?
Er1 N2 2.424(2) . ?
Er1 N3 2.432(2) . ?
Er1 N4 2.350(2) . ?
Er1 N7 2.433(2) . ?
Er1 C7 2.826(3) . ?
Er1 N5 2.430(2) . ?
Er1 N6 2.389(2) . ?
Er1 C20 2.796(3) . ?
Er1 C33 2.842(3) . ?
F4 C13 1.354(3) . ?
F12 C39 1.352(3) . ?
F1 C1 1.355(3) . ?
F3 C9 1.369(3) . ?
F7 C22 1.362(3) . ?
F11 C35 1.361(3) . ?
F10 C31 1.364(3) . ?
F9 C27 1.354(3) . ?
F5 C14 1.355(3) . ?
F8 C26 1.354(3) . ?
F2 C5 1.362(3) . ?
F6 C18 1.359(3) . ?
O1 C48 1.436(4) . ?
O1 C45 1.437(4) . ?
N1 C7 1.329(3) . ?
N1 C6 1.401(3) . ?
N2 C7 1.326(3) . ?
N2 C8 1.403(3) . ?
N3 C20 1.318(3) . ?
N3 C19 1.403(3) . ?
N4 C21 1.402(3) . ?
N4 C20 1.333(3) . ?
N7 C44 1.338(4) . ?
N7 C40 1.351(4) . ?
N5 C32 1.398(3) . ?
N5 C33 1.329(3) . ?
C13 C8 1.395(4) . ?
C13 C12 1.379(4) . ?
C8 C9 1.395(4) . ?
N6 C33 1.332(3) . ?
N6 C34 1.405(3) . ?
C10 C9 1.378(4) . ?
C10 C11 1.387(4) . ?
C21 C22 1.397(4) . ?
C21 C26 1.392(4) . ?
C35 C36 1.379(4) . ?
C35 C34 1.386(4) . ?
C6 C1 1.397(4) . ?
C6 C5 1.397(4) . ?
C22 C23 1.380(4) . ?
C14 C19 1.392(4) . ?
C14 C15 1.375(4) . ?
C31 C32 1.398(4) . ?
C31 C30 1.377(4) . ?
C1 C2 1.377(4) . ?
C11 C12 1.392(4) . ?
C26 C25 1.383(4) . ?
C32 C27 1.397(4) . ?
C19 C18 1.395(4) . ?
C36 C37 1.387(4) . ?
C48 C47 1.507(4) . ?
C4 C3 1.387(4) . ?
C4 C5 1.377(4) . ?
C29 C30 1.389(4) . ?
C29 C28 1.385(4) . ?
C39 C38 1.374(4) . ?
C39 C34 1.397(4) . ?
C2 C3 1.389(4) . ?
C44 C43 1.389(4) . ?
C43 C42 1.381(5) . ?
C37 C38 1.394(4) . ?
C40 C41 1.373(4) . ?
C23 C24 1.387(5) . ?
C25 C24 1.379(5) . ?
C18 C17 1.373(4) . ?
C17 C16 1.387(5) . ?
C15 C16 1.397(5) . ?
C27 C28 1.381(4) . ?
C42 C41 1.367(5) . ?
C45 C46 1.534(4) . ?
C47 C46 1.530(4) . ?
